data_7113300
loop_
_publ_author_name
'Boltjes, Andr\'e'
'Liao, George P.'
'Zhao, Ting'
'Herdtweck, Eberhardt'
'D\"omling, Alexander'

_publ_section_title
;
 Ugi 4-CR Synthesis of \g- and \d-Lactams providing new access to diverse
 enzyme interactions, a PDB analysis.
;
_journal_issue 7
_journal_name_full MedChemComm
_journal_page_first 949
_journal_page_last 952
_journal_paper_doi 10.1039/C4MD00162A
_journal_volume 5
_journal_year 2014
_chemical_formula_moiety 'C11 H17 N5 O'
_chemical_formula_sum 'C11 H17 N5 O'
_chemical_formula_weight 235.30
_chemical_name_systematic ?
_space_group_IT_number 2
_symmetry_cell_setting triclinic
_symmetry_Int_Tables_number 2
_symmetry_space_group_name_Hall '-P 1'
_symmetry_space_group_name_H-M 'P -1'
_atom_sites_solution_hydrogens difmap
_atom_sites_solution_primary direct
_atom_sites_solution_secondary difmap
_cell_angle_alpha 65.9412(10)
_cell_angle_beta 81.5752(11)
_cell_angle_gamma 89.9391(11)
_cell_formula_units_Z 2
_cell_length_a 6.5462(2)
_cell_length_b 9.2570(2)
_cell_length_c 10.5529(3)
_cell_measurement_reflns_used 9939
_cell_measurement_temperature 100(1)
_cell_measurement_theta_max 25.38
_cell_measurement_theta_min 2.14
_cell_volume 576.41(3)
_computing_cell_refinement 'SAINT (Bruker, 2008b)'
_computing_data_collection 'APEX II Control Software (Bruker, 2008a)'
_computing_data_reduction 'SAINT (Bruker, 2008b)'
_computing_molecular_graphics 'PLATON (Spek, 2010)'
_computing_publication_material 'PLATON (Spek, 2010)'
_computing_structure_refinement 'SHELXL97 (Sheldrick, 1998)'
_computing_structure_solution 'SIR92 (Altomare, 1994)'
_diffrn_ambient_temperature 100(1)
_diffrn_detector ' CCD plate '
_diffrn_detector_area_resol_mean 16
_diffrn_measured_fraction_theta_full 0.999
_diffrn_measured_fraction_theta_max 0.999
_diffrn_measurement_device ' \k-geometry diffractometer '
_diffrn_measurement_device_type ' Bruker APEX-II CCD '
_diffrn_measurement_method ' phi- and omega-rotation '
_diffrn_radiation_monochromator graphite
_diffrn_radiation_source 'fine-focus sealed tube'
_diffrn_radiation_type 'Mo K\a'
_diffrn_radiation_wavelength 0.71073
_diffrn_reflns_av_R_equivalents 0.0157
_diffrn_reflns_av_sigmaI/netI 0.0081
_diffrn_reflns_limit_h_max 7
_diffrn_reflns_limit_h_min -7
_diffrn_reflns_limit_k_max 11
_diffrn_reflns_limit_k_min -11
_diffrn_reflns_limit_l_max 12
_diffrn_reflns_limit_l_min -12
_diffrn_reflns_number 19536
_diffrn_reflns_theta_full 25.38
_diffrn_reflns_theta_max 25.38
_diffrn_reflns_theta_min 2.14
_diffrn_standards_decay_% 0
_exptl_absorpt_coefficient_mu 0.093
_exptl_absorpt_correction_T_max 0.7452
_exptl_absorpt_correction_T_min 0.6876
_exptl_absorpt_correction_type multi-scan
_exptl_absorpt_process_details 'SADABS, Bruker, 2008b'
_exptl_crystal_colour colorless
_exptl_crystal_density_diffrn 1.356
_exptl_crystal_density_meas ?
_exptl_crystal_density_method none
_exptl_crystal_description fragment
_exptl_crystal_F_000 252
_exptl_crystal_size_max 0.51
_exptl_crystal_size_mid 0.41
_exptl_crystal_size_min 0.28
_refine_diff_density_max 0.259
_refine_diff_density_min -0.235
_refine_diff_density_rms 0.037
_refine_ls_extinction_method none
_refine_ls_goodness_of_fit_ref 1.050
_refine_ls_hydrogen_treatment refall
_refine_ls_matrix_type full
_refine_ls_number_parameters 222
_refine_ls_number_reflns 2111
_refine_ls_number_restraints 0
_refine_ls_restrained_S_all 1.050
_refine_ls_R_factor_all 0.0312
_refine_ls_R_factor_gt 0.0303
_refine_ls_shift/su_max 0.000
_refine_ls_shift/su_mean 0.000
_refine_ls_structure_factor_coef Fsqd
_refine_ls_weighting_details 'w=1/[\s^2^(Fo^2^)+(0.0400P)^2^+0.2260P] where P=(Fo^2^+2Fc^2^)/3'
_refine_ls_weighting_scheme sigma
_refine_ls_wR_factor_gt 0.0765
_refine_ls_wR_factor_ref 0.0774
_reflns_number_gt 2033
_reflns_number_total 2111
_reflns_threshold_expression I>2\s(I)
_cod_data_source_file c4md00162a2.cif
_cod_data_source_block compound_6e
_cod_depositor_comments
;
The following automatic conversions were performed:

'_symmetry_cell_setting' value 'Triclinic' changed to 'triclinic'
according to
/usr/data/users/saulius/crontab/automatic-downloads/rss-feeds/RSC/lib/dictionaries/cif_core.dic
dictionary named 'cif_core.dic' version 2.4.2 from 2011-04-26.

Automatic conversion script
Id: cif_fix_values 2281 2013-09-26 08:29:07Z andrius 

 Adding full bibliography for 7113299--7113302.cif.

 Adding full bibliography for 7113299--7113302.cif.

The following automatic conversions were performed:

'_exptl_crystal_density_meas' value 'none' was changed to '?' - the
value is perceived as not measured.

Automatic conversion script
Id: cif_fix_values 3008 2015-01-20 13:52:24Z robertas 
;
_cod_database_code 7113300

loop_
_symmetry_equiv_pos_site_id
_symmetry_equiv_pos_as_xyz
1 x,y,z
2 -x,-y,-z

loop_
_atom_site_aniso_label
_atom_site_aniso_U_11
_atom_site_aniso_U_22
_atom_site_aniso_U_33
_atom_site_aniso_U_23
_atom_site_aniso_U_13
_atom_site_aniso_U_12
O1 0.0165(4) 0.0214(4) 0.0193(4) -0.0111(3) 0.0023(3) -0.0016(3)
N1 0.0133(4) 0.0135(4) 0.0121(4) -0.0054(3) -0.0023(3) 0.0012(3)
N2 0.0154(4) 0.0166(4) 0.0131(4) -0.0055(4) -0.0030(3) 0.0023(3)
N3 0.0158(4) 0.0182(4) 0.0154(4) -0.0077(4) -0.0027(3) 0.0020(3)
N4 0.0145(4) 0.0174(4) 0.0155(4) -0.0083(4) -0.0021(3) 0.0012(3)
N5 0.0165(5) 0.0149(4) 0.0137(4) -0.0082(4) -0.0009(3) -0.0008(3)
C1 0.0110(5) 0.0144(5) 0.0154(5) -0.0087(4) -0.0007(4) 0.0019(4)
C2 0.0141(5) 0.0146(5) 0.0145(5) -0.0067(4) -0.0011(4) 0.0011(4)
C3 0.0181(5) 0.0132(5) 0.0114(5) -0.0035(4) -0.0014(4) -0.0008(4)
C4 0.0193(6) 0.0174(5) 0.0191(6) -0.0102(5) 0.0003(4) -0.0033(4)
C5 0.0203(6) 0.0141(5) 0.0175(5) -0.0077(4) 0.0008(4) -0.0009(4)
C6 0.0147(5) 0.0140(5) 0.0139(5) -0.0061(4) -0.0046(4) 0.0000(4)
C7 0.0139(5) 0.0167(5) 0.0153(5) -0.0078(4) -0.0019(4) 0.0012(4)
C8 0.0191(5) 0.0201(5) 0.0209(6) -0.0131(5) -0.0047(4) 0.0029(4)
C9 0.0171(5) 0.0178(5) 0.0253(6) -0.0111(5) -0.0061(4) -0.0004(4)
C10 0.0135(5) 0.0219(6) 0.0244(6) -0.0128(5) -0.0046(4) 0.0017(4)
C11 0.0141(5) 0.0233(6) 0.0231(6) -0.0151(5) -0.0022(4) 0.0016(4)

loop_
_atom_site_label
_atom_site_type_symbol
_atom_site_thermal_displace_type
_atom_site_fract_x
_atom_site_fract_y
_atom_site_fract_z
_atom_site_occupancy
_atom_site_U_iso_or_equiv
O1 O Uani -0.19947(11) -0.12238(9) 0.47110(8) 1.000 0.0187(2)
N1 N Uani 0.45115(13) 0.14746(10) 0.12345(9) 1.000 0.0129(2)
N2 N Uani 0.43085(13) 0.24291(10) -0.01008(9) 1.000 0.0152(2)
N3 N Uani 0.30930(13) 0.16472(11) -0.05026(9) 1.000 0.0162(2)
N4 N Uani 0.24877(13) 0.01897(10) 0.05423(9) 1.000 0.0153(2)
N5 N Uani 0.15168(13) -0.08949(10) 0.39941(9) 1.000 0.0144(3)
C1 C Uani 0.33900(15) 0.01069(12) 0.16085(11) 1.000 0.0129(3)
C2 C Uani 0.30818(16) -0.12549(12) 0.30383(11) 1.000 0.0143(3)
C3 C Uani -0.03940(16) -0.15067(12) 0.40970(10) 1.000 0.0149(3)
C4 C Uani -0.02484(17) -0.25836(13) 0.33341(12) 1.000 0.0181(3)
C5 C Uani 0.20772(17) -0.27603(12) 0.30321(12) 1.000 0.0173(3)
C6 C Uani 0.58675(16) 0.19938(12) 0.19901(11) 1.000 0.0138(3)
C7 C Uani 0.50258(16) 0.34137(12) 0.22390(11) 1.000 0.0150(3)
C8 C Uani 0.64586(17) 0.39371(13) 0.30170(12) 1.000 0.0183(3)
C9 C Uani 0.86832(17) 0.42935(13) 0.22386(12) 1.000 0.0190(3)
C10 C Uani 0.94855(17) 0.28975(13) 0.19427(12) 1.000 0.0187(3)
C11 C Uani 0.80598(16) 0.23728(14) 0.11675(12) 1.000 0.0184(3)
H5 H Uiso 0.175(2) -0.0209(18) 0.4333(15) 1.000 0.029(4)
H21 H Uiso 0.4397(19) -0.1443(14) 0.3401(13) 1.000 0.014(3)
H41 H Uiso -0.083(2) -0.2067(16) 0.2483(15) 1.000 0.022(3)
H42 H Uiso -0.103(2) -0.3564(16) 0.3920(14) 1.000 0.020(3)
H51 H Uiso 0.2521(19) -0.2843(15) 0.2155(14) 1.000 0.018(3)
H52 H Uiso 0.2494(19) -0.3689(15) 0.3791(14) 1.000 0.017(3)
H61 H Uiso 0.5840(18) 0.1087(14) 0.2886(13) 1.000 0.012(3)
H71 H Uiso 0.362(2) 0.3127(15) 0.2783(14) 1.000 0.019(3)
H72 H Uiso 0.4964(19) 0.4298(15) 0.1329(14) 1.000 0.015(3)
H81 H Uiso 0.593(2) 0.4879(17) 0.3130(15) 1.000 0.027(4)
H82 H Uiso 0.642(2) 0.3089(16) 0.3958(15) 1.000 0.022(3)
H91 H Uiso 0.873(2) 0.5234(17) 0.1353(15) 1.000 0.022(3)
H92 H Uiso 0.959(2) 0.4559(16) 0.2780(14) 1.000 0.025(3)
H101 H Uiso 0.959(2) 0.1983(16) 0.2837(15) 1.000 0.022(3)
H102 H Uiso 1.088(2) 0.3192(15) 0.1370(14) 1.000 0.021(3)
H111 H Uiso 0.802(2) 0.3230(16) 0.0244(15) 1.000 0.022(3)
H112 H Uiso 0.854(2) 0.1449(17) 0.1003(15) 1.000 0.026(3)

loop_
_atom_type_symbol
_atom_type_description
_atom_type_scat_dispersion_real
_atom_type_scat_dispersion_imag
_atom_type_scat_source
O O 0.0106 0.0060 'International Tables Vol C Tables 4.2.6.8 and 6.1.1.4'
N N 0.0061 0.0033 'International Tables Vol C Tables 4.2.6.8 and 6.1.1.4'
H H 0.0000 0.0000 'International Tables Vol C Tables 4.2.6.8 and 6.1.1.4'
C C 0.0033 0.0016 'International Tables Vol C Tables 4.2.6.8 and 6.1.1.4'

loop_
_geom_angle_atom_site_label_1
_geom_angle_atom_site_label_2
_geom_angle_atom_site_label_3
_geom_angle
_geom_angle_publ_flag
N2 N1 C1 108.11(9) yes
N2 N1 C6 120.26(9) yes
C1 N1 C6 131.57(9) yes
N1 N2 N3 106.52(9) yes
N2 N3 N4 110.86(8) yes
N3 N4 C1 105.68(9) yes
C2 N5 C3 113.41(9) yes
C2 N5 H5 123.0(9) no
C3 N5 H5 122.6(9) no
N1 C1 N4 108.83(9) yes
N1 C1 C2 125.85(9) yes
N4 C1 C2 125.19(10) yes
N5 C2 C1 109.59(9) yes
C1 C2 C5 112.28(9) no
N5 C2 C5 101.88(9) yes
O1 C3 C4 126.05(10) yes
N5 C3 C4 108.66(9) yes
O1 C3 N5 125.29(11) yes
C3 C4 C5 104.06(9) no
C2 C5 C4 103.76(9) no
N1 C6 C7 110.82(9) yes
C7 C6 C11 111.60(10) no
N1 C6 C11 109.49(9) yes
C6 C7 C8 109.96(9) no
C7 C8 C9 111.67(9) no
C8 C9 C10 111.52(10) no
C9 C10 C11 111.89(10) no
C6 C11 C10 110.11(10) no
N5 C2 H21 110.5(8) no
C1 C2 H21 109.7(7) no
C5 C2 H21 112.6(8) no
C3 C4 H41 108.0(10) no
C3 C4 H42 109.1(9) no
C5 C4 H41 112.1(8) no
C5 C4 H42 113.7(9) no
H41 C4 H42 109.5(12) no
C2 C5 H51 111.2(9) no
C2 C5 H52 108.7(8) no
C4 C5 H51 114.1(8) no
C4 C5 H52 110.5(8) no
H51 C5 H52 108.6(12) no
N1 C6 H61 104.8(8) no
C7 C6 H61 109.8(8) no
C11 C6 H61 110.1(7) no
C6 C7 H71 109.6(9) no
C6 C7 H72 109.2(9) no
C8 C7 H71 110.6(8) no
C8 C7 H72 108.7(8) no
H71 C7 H72 108.8(11) no
C7 C8 H81 108.9(8) no
C7 C8 H82 108.6(9) no
C9 C8 H81 110.3(8) no
C9 C8 H82 109.6(8) no
H81 C8 H82 107.7(12) no
C8 C9 H91 108.7(8) no
C8 C9 H92 110.5(8) no
C10 C9 H91 109.9(9) no
C10 C9 H92 109.7(9) no
H91 C9 H92 106.4(12) no
C9 C10 H101 110.0(9) no
C9 C10 H102 109.8(9) no
C11 C10 H101 108.0(9) no
C11 C10 H102 108.9(8) no
H101 C10 H102 108.2(11) no
C6 C11 H111 108.2(8) no
C6 C11 H112 109.6(8) no
C10 C11 H111 109.6(9) no
C10 C11 H112 112.4(8) no
H111 C11 H112 106.8(12) no

loop_
_geom_bond_atom_site_label_1
_geom_bond_atom_site_label_2
_geom_bond_distance
_geom_bond_publ_flag
O1 C3 1.2350(13) yes
N1 N2 1.3504(12) yes
N1 C1 1.3444(15) yes
N1 C6 1.4750(14) yes
N2 N3 1.2989(14) yes
N3 N4 1.3614(13) yes
N4 C1 1.3210(14) yes
N5 C2 1.4658(14) yes
N5 C3 1.3449(14) yes
N5 H5 0.869(17) no
C1 C2 1.5057(15) no
C2 C5 1.5444(17) no
C3 C4 1.5109(17) no
C4 C5 1.5316(16) no
C6 C11 1.5245(15) no
C6 C7 1.5290(17) no
C7 C8 1.5295(16) no
C8 C9 1.5277(16) no
C9 C10 1.5241(18) no
C10 C11 1.5247(17) no
C2 H21 0.980(13) no
C4 H41 0.964(14) no
C4 H42 0.958(15) no
C5 H51 0.962(14) no
C5 H52 0.978(14) no
C6 H61 0.973(13) no
C7 H71 0.984(13) no
C7 H72 0.982(14) no
C8 H81 0.983(17) no
C8 H82 0.980(15) no
C9 H91 0.980(15) no
C9 H92 0.976(14) no
C10 H101 0.990(15) no
C10 H102 0.989(13) no
C11 H111 0.978(15) no
C11 H112 0.982(17) no
